data_7239393
loop_
_publ_author_name
'Mathur, Pradeep'
'Tauqeer, Mohd.'
'Ji, Radhe Shyam'
'Lahiri, Goutam K.'
'Mobin, Shaikh M.'

_publ_section_title
;
 Some unusual reactions of metal carbonyls with
 (Z)-1-ferrocenyltelluro-1-ferrocenyl-4-ferrocenyl-1-buten-3-yne
;
_journal_issue 14
_journal_name_full 'RSC Advances'
_journal_page_first 6878
_journal_paper_doi 10.1039/c3ra45580g
_journal_volume 4
_journal_year 2014
_chemical_formula_sum 'C45 H33 Fe3 O3 P'
_chemical_formula_weight 820.23
_space_group_IT_number 14
_space_group_name_Hall '-P 2yn'
_space_group_name_H-M_alt 'P 1 21/n 1'
_symmetry_cell_setting monoclinic
_symmetry_space_group_name_H-M 'P 1 21/n 1'
_atom_sites_solution_hydrogens geom
_atom_sites_solution_primary direct
_atom_sites_solution_secondary difmap
_audit_creation_method SHELXL-97
_cell_angle_alpha 90.00
_cell_angle_beta 108.394(2)
_cell_angle_gamma 90.00
_cell_formula_units_Z 4
_cell_length_a 15.4026(4)
_cell_length_b 11.2473(3)
_cell_length_c 22.2283(5)
_cell_measurement_reflns_used 4689
_cell_measurement_temperature 150(2)
_cell_measurement_theta_max 32.1344
_cell_measurement_theta_min 3.2553
_cell_volume 3654.04(16)
_computing_cell_refinement 'CrysAlis RED, Oxford Diffraction Ltd.,'
_computing_data_collection 'CrysAlis CCD, Oxford Diffraction Ltd.,'
_computing_data_reduction 'CrysAlis RED, Oxford Diffraction Ltd.,'
_computing_molecular_graphics Ortep3
_computing_publication_material Shelx97
_computing_structure_refinement 'SHELXL-97 (Sheldrick, 1997)'
_computing_structure_solution 'SHELXS-97 (Sheldrick, 1997)'
_diffrn_ambient_temperature 150(2)
_diffrn_detector_area_resol_mean 16.0309
_diffrn_measured_fraction_theta_full 0.998
_diffrn_measured_fraction_theta_max 0.998
_diffrn_measurement_device_type 'SuperNova, Dual, Cu at zero, Eos'
_diffrn_measurement_method \w/q-scan
_diffrn_radiation_monochromator graphite
_diffrn_radiation_source 'fine-focus sealed tube'
_diffrn_radiation_type MoK\a
_diffrn_radiation_wavelength 0.71073
_diffrn_reflns_av_R_equivalents 0.0427
_diffrn_reflns_av_sigmaI/netI 0.0373
_diffrn_reflns_limit_h_max 18
_diffrn_reflns_limit_h_min -18
_diffrn_reflns_limit_k_max 13
_diffrn_reflns_limit_k_min -13
_diffrn_reflns_limit_l_max 26
_diffrn_reflns_limit_l_min -24
_diffrn_reflns_number 28099
_diffrn_reflns_theta_full 25.00
_diffrn_reflns_theta_max 25.00
_diffrn_reflns_theta_min 3.21
_exptl_absorpt_coefficient_mu 1.261
_exptl_absorpt_correction_T_max 0.7113
_exptl_absorpt_correction_T_min 0.6667
_exptl_absorpt_correction_type multi-scan
_exptl_absorpt_process_details
;
CrysAlis RED, Oxford Diffraction Ltd.,
Version 1.171.31.7 (release 18-10-2006 CrysAlis171 .NET)
(compiled Oct 18 2006,16:28:17)
Empirical absorption correction using spherical harmonics,
 implemented in SCALE3 ABSPACK scaling algorithm.
;
_exptl_crystal_colour red
_exptl_crystal_density_diffrn 1.491
_exptl_crystal_density_method 'not measured'
_exptl_crystal_description block
_exptl_crystal_F_000 1680
_exptl_crystal_size_max 0.35
_exptl_crystal_size_mid 0.32
_exptl_crystal_size_min 0.29
_refine_diff_density_max 0.676
_refine_diff_density_min -0.266
_refine_diff_density_rms 0.068
_refine_ls_extinction_method none
_refine_ls_goodness_of_fit_ref 1.068
_refine_ls_hydrogen_treatment riding
_refine_ls_matrix_type full
_refine_ls_number_parameters 469
_refine_ls_number_reflns 6439
_refine_ls_number_restraints 0
_refine_ls_restrained_S_all 1.068
_refine_ls_R_factor_all 0.0619
_refine_ls_R_factor_gt 0.0453
_refine_ls_shift/su_max 0.001
_refine_ls_shift/su_mean 0.000
_refine_ls_structure_factor_coef Fsqd
_refine_ls_weighting_details 'calc w=1/[\s^2^(Fo^2^)+(0.0569P)^2^+2.3780P] where P=(Fo^2^+2Fc^2^)/3'
_refine_ls_weighting_scheme calc
_refine_ls_wR_factor_gt 0.1133
_refine_ls_wR_factor_ref 0.1263
_reflns_number_gt 5038
_reflns_number_total 6439
_reflns_threshold_expression >2sigma(I)
_cod_data_source_file c3ra45580g.txt
_cod_data_source_block pm102
_cod_depositor_comments
;
The following automatic conversions were performed:

data item '_symmetry_cell_setting' value 'Monoclinic' was changed to
'monoclinic' in accordance with the
/home/saulius/struct/COD-crude-data/automatic-downloads/DataCite-retrospective/RSC/depositions/lib/dictionaries/cif_core.dic
dictionary named 'cif_core.dic' version 2.4.2 last updated on
2011-04-26.

Automatic conversion script
Id: cif_fix_values 6909 2019-04-08 15:41:33Z antanas 
;
_cod_original_sg_symbol_H-M 'P 21/n'
_cod_database_code 7239393

loop_
_symmetry_equiv_pos_as_xyz
'x, y, z'
'-x+1/2, y+1/2, -z+1/2'
'-x, -y, -z'
'x-1/2, -y-1/2, z-1/2'

loop_
_atom_site_label
_atom_site_type_symbol
_atom_site_fract_x
_atom_site_fract_y
_atom_site_fract_z
_atom_site_U_iso_or_equiv
_atom_site_adp_type
_atom_site_occupancy
_atom_site_symmetry_multiplicity
_atom_site_calc_flag
_atom_site_refinement_flags
Fe1 Fe 0.51716(3) 0.45241(4) 0.75139(2) 0.03584(15) Uani 1 1 d .
Fe2 Fe 0.48447(4) 0.01050(5) 0.67339(3) 0.05120(17) Uani 1 1 d .
Fe3 Fe 0.68704(4) 0.49204(5) 0.58482(3) 0.05019(17) Uani 1 1 d .
P1 P 0.49871(6) 0.45898(9) 0.84752(4) 0.0380(2) Uani 1 1 d .
O1 O 0.5735(3) 0.7001(3) 0.76651(16) 0.0886(11) Uani 1 1 d .
O2 O 0.3256(2) 0.4685(3) 0.67366(16) 0.0797(10) Uani 1 1 d .
O3 O 0.47061(17) 0.3195(2) 0.60800(10) 0.0525(7) Uani 1 1 d .
C1 C 0.5484(3) 0.6029(4) 0.76061(18) 0.0553(10) Uani 1 1 d .
C2 C 0.4003(3) 0.4652(3) 0.70560(18) 0.0485(9) Uani 1 1 d .
C3 C 0.5224(2) 0.3355(3) 0.66251(15) 0.0399(8) Uani 1 1 d .
C4 C 0.5251(2) 0.2683(3) 0.72057(14) 0.0373(7) Uani 1 1 d .
C5 C 0.6033(2) 0.3051(3) 0.77137(15) 0.0420(8) Uani 1 1 d .
C6 C 0.6450(2) 0.4026(3) 0.75011(16) 0.0432(8) Uani 1 1 d .
C7 C 0.5919(2) 0.4290(3) 0.68570(15) 0.0406(8) Uani 1 1 d .
C8 C 0.4716(2) 0.1615(3) 0.72020(16) 0.0432(8) Uani 1 1 d .
C9 C 0.3862(2) 0.1309(4) 0.67490(19) 0.0535(10) Uani 1 1 d .
H9 H 0.3526 0.1773 0.6409 0.064 Uiso 1 1 calc R
C10 C 0.3621(3) 0.0172(4) 0.6911(3) 0.0737(14) Uani 1 1 d .
H10 H 0.3089 -0.0237 0.6696 0.088 Uiso 1 1 calc R
C11 C 0.4301(4) -0.0243(4) 0.7443(3) 0.0763(15) Uani 1 1 d .
H11 H 0.4307 -0.0975 0.7639 0.092 Uiso 1 1 calc R
C12 C 0.4977(3) 0.0641(4) 0.7632(2) 0.0597(11) Uani 1 1 d .
H12 H 0.5506 0.0598 0.7979 0.072 Uiso 1 1 calc R
C13 C 0.5997(4) 0.0260(5) 0.6481(3) 0.0769(14) Uani 1 1 d .
H13 H 0.6451 0.0830 0.6631 0.092 Uiso 1 1 calc R
C14 C 0.5199(4) 0.0360(5) 0.5933(3) 0.0864(18) Uani 1 1 d .
H14 H 0.5037 0.1010 0.5662 0.104 Uiso 1 1 calc R
C15 C 0.4711(4) -0.0703(5) 0.5883(2) 0.0848(16) Uani 1 1 d .
H15 H 0.4165 -0.0879 0.5568 0.102 Uiso 1 1 calc R
C16 C 0.5168(4) -0.1453(4) 0.6376(2) 0.0772(14) Uani 1 1 d .
H16 H 0.4983 -0.2212 0.6449 0.093 Uiso 1 1 calc R
C17 C 0.5960(3) -0.0861(5) 0.6745(2) 0.0745(13) Uani 1 1 d .
H17 H 0.6391 -0.1165 0.7106 0.089 Uiso 1 1 calc R
C18 C 0.6141(2) 0.5197(3) 0.64592(16) 0.0418(8) Uani 1 1 d .
C19 C 0.6927(3) 0.5944(4) 0.66190(17) 0.0515(9) Uani 1 1 d .
H19 H 0.7396 0.5952 0.7005 0.062 Uiso 1 1 calc R
C20 C 0.6874(3) 0.6673(4) 0.60916(18) 0.0578(10) Uani 1 1 d .
H20 H 0.7300 0.7243 0.6070 0.069 Uiso 1 1 calc R
C21 C 0.6061(3) 0.6387(4) 0.56009(18) 0.0531(10) Uani 1 1 d .
H21 H 0.5862 0.6731 0.5200 0.064 Uiso 1 1 calc R
C22 C 0.5609(2) 0.5489(3) 0.58258(17) 0.0439(8) Uani 1 1 d .
H22 H 0.5054 0.5143 0.5599 0.053 Uiso 1 1 calc R
C23 C 0.8009(4) 0.3882(5) 0.6037(3) 0.0869(16) Uani 1 1 d .
H23 H 0.8487 0.3849 0.6418 0.104 Uiso 1 1 calc R
C24 C 0.7952(5) 0.4633(6) 0.5532(4) 0.112(2) Uani 1 1 d .
H24 H 0.8394 0.5185 0.5517 0.134 Uiso 1 1 calc R
C25 C 0.7138(7) 0.4436(8) 0.5054(3) 0.118(3) Uani 1 1 d .
H25 H 0.6928 0.4843 0.4671 0.142 Uiso 1 1 calc R
C26 C 0.6692(4) 0.3518(6) 0.5252(3) 0.100(2) Uani 1 1 d .
H26 H 0.6138 0.3180 0.5016 0.120 Uiso 1 1 calc R
C27 C 0.7216(4) 0.3183(5) 0.5870(3) 0.0858(16) Uani 1 1 d .
H27 H 0.7065 0.2606 0.6120 0.103 Uiso 1 1 calc R
C28 C 0.4121(2) 0.3665(3) 0.86474(15) 0.0400(8) Uani 1 1 d .
C29 C 0.3775(3) 0.2707(4) 0.82691(19) 0.0619(11) Uani 1 1 d .
H29 H 0.3980 0.2540 0.7927 0.074 Uiso 1 1 calc R
C30 C 0.3123(3) 0.1982(5) 0.8391(2) 0.0794(15) Uani 1 1 d .
H30 H 0.2897 0.1326 0.8134 0.095 Uiso 1 1 calc R
C31 C 0.2810(3) 0.2234(4) 0.8891(2) 0.0676(12) Uani 1 1 d .
H31 H 0.2368 0.1753 0.8972 0.081 Uiso 1 1 calc R
C32 C 0.3145(3) 0.3186(4) 0.92662(18) 0.0597(11) Uani 1 1 d .
H32 H 0.2933 0.3351 0.9605 0.072 Uiso 1 1 calc R
C33 C 0.3794(3) 0.3908(4) 0.91517(17) 0.0527(10) Uani 1 1 d .
H33 H 0.4015 0.4561 0.9411 0.063 Uiso 1 1 calc R
C34 C 0.6045(2) 0.4268(3) 0.91140(15) 0.0413(8) Uani 1 1 d .
C35 C 0.6104(3) 0.3414(4) 0.95718(17) 0.0560(10) Uani 1 1 d .
H35 H 0.5580 0.3013 0.9581 0.067 Uiso 1 1 calc R
C36 C 0.6943(3) 0.3150(5) 1.00182(19) 0.0679(12) Uani 1 1 d .
H36 H 0.6977 0.2572 1.0324 0.081 Uiso 1 1 calc R
C37 C 0.7721(3) 0.3738(5) 1.00110(18) 0.0663(13) Uani 1 1 d .
H37 H 0.8281 0.3556 1.0309 0.080 Uiso 1 1 calc R
C38 C 0.7668(3) 0.4586(5) 0.95661(19) 0.0648(12) Uani 1 1 d .
H38 H 0.8195 0.4990 0.9565 0.078 Uiso 1 1 calc R
C39 C 0.6847(3) 0.4855(4) 0.91175(18) 0.0542(10) Uani 1 1 d .
H39 H 0.6824 0.5433 0.8814 0.065 Uiso 1 1 calc R
C40 C 0.4638(2) 0.6058(3) 0.86592(16) 0.0445(8) Uani 1 1 d .
C41 C 0.5176(3) 0.6814(4) 0.91140(19) 0.0586(10) Uani 1 1 d .
H41 H 0.5755 0.6567 0.9361 0.070 Uiso 1 1 calc R
C42 C 0.4866(4) 0.7940(4) 0.9208(2) 0.0736(14) Uani 1 1 d .
H42 H 0.5239 0.8438 0.9517 0.088 Uiso 1 1 calc R
C43 C 0.4027(4) 0.8313(4) 0.8854(3) 0.0767(14) Uani 1 1 d .
H43 H 0.3825 0.9068 0.8918 0.092 Uiso 1 1 calc R
C44 C 0.3474(4) 0.7585(5) 0.8401(2) 0.0747(13) Uani 1 1 d .
H44 H 0.2896 0.7844 0.8159 0.090 Uiso 1 1 calc R
C45 C 0.3774(3) 0.6458(4) 0.8301(2) 0.0596(10) Uani 1 1 d .
H45 H 0.3394 0.5967 0.7992 0.072 Uiso 1 1 calc R

loop_
_atom_site_aniso_label
_atom_site_aniso_U_11
_atom_site_aniso_U_22
_atom_site_aniso_U_33
_atom_site_aniso_U_23
_atom_site_aniso_U_13
_atom_site_aniso_U_12
Fe1 0.0389(3) 0.0413(3) 0.0290(3) -0.0003(2) 0.01312(19) -0.0010(2)
Fe2 0.0577(4) 0.0453(3) 0.0558(4) -0.0048(3) 0.0254(3) 0.0048(3)
Fe3 0.0522(3) 0.0616(4) 0.0444(3) 0.0009(3) 0.0261(3) 0.0056(3)
P1 0.0403(5) 0.0463(5) 0.0301(4) -0.0035(4) 0.0149(4) -0.0074(4)
O1 0.143(3) 0.051(2) 0.091(2) -0.0084(17) 0.064(2) -0.027(2)
O2 0.0479(18) 0.092(3) 0.083(2) -0.0025(18) -0.0036(16) 0.0182(17)
O3 0.0623(16) 0.0610(17) 0.0283(12) -0.0034(11) 0.0057(11) -0.0089(14)
C1 0.081(3) 0.051(3) 0.048(2) -0.0008(19) 0.039(2) -0.003(2)
C2 0.052(2) 0.050(2) 0.044(2) -0.0004(17) 0.0158(18) 0.0084(19)
C3 0.0440(19) 0.046(2) 0.0313(18) -0.0029(15) 0.0144(14) 0.0009(16)
C4 0.0414(18) 0.041(2) 0.0309(17) -0.0017(14) 0.0134(14) 0.0054(16)
C5 0.0401(19) 0.048(2) 0.0370(18) -0.0021(15) 0.0113(14) 0.0041(16)
C6 0.0404(19) 0.051(2) 0.0405(19) -0.0041(16) 0.0162(15) 0.0045(17)
C7 0.0398(18) 0.051(2) 0.0345(18) -0.0020(15) 0.0167(14) 0.0027(16)
C8 0.050(2) 0.045(2) 0.0390(19) -0.0051(16) 0.0202(16) -0.0005(17)
C9 0.045(2) 0.060(3) 0.060(2) -0.016(2) 0.0225(18) 0.0007(19)
C10 0.069(3) 0.064(3) 0.104(4) -0.028(3) 0.050(3) -0.020(3)
C11 0.108(4) 0.055(3) 0.089(4) 0.005(3) 0.065(3) -0.010(3)
C12 0.084(3) 0.052(3) 0.052(2) 0.0061(19) 0.034(2) 0.007(2)
C13 0.077(3) 0.076(4) 0.098(4) 0.003(3) 0.057(3) 0.012(3)
C14 0.121(5) 0.089(4) 0.075(3) 0.021(3) 0.066(3) 0.046(4)
C15 0.107(4) 0.083(4) 0.059(3) -0.016(3) 0.019(3) 0.036(3)
C16 0.097(4) 0.055(3) 0.080(3) -0.012(2) 0.028(3) 0.022(3)
C17 0.064(3) 0.080(4) 0.084(3) 0.004(3) 0.030(3) 0.018(3)
C18 0.048(2) 0.048(2) 0.0358(18) -0.0027(15) 0.0228(15) -0.0006(17)
C19 0.056(2) 0.059(3) 0.042(2) -0.0059(18) 0.0200(17) -0.012(2)
C20 0.066(3) 0.058(3) 0.055(2) -0.001(2) 0.027(2) -0.014(2)
C21 0.064(2) 0.054(2) 0.046(2) 0.0062(18) 0.0236(18) 0.001(2)
C22 0.045(2) 0.046(2) 0.043(2) -0.0022(16) 0.0177(16) 0.0024(17)
C23 0.070(3) 0.095(4) 0.100(4) 0.002(3) 0.033(3) 0.027(3)
C24 0.100(5) 0.116(5) 0.158(7) 0.021(5) 0.096(5) 0.029(4)
C25 0.169(8) 0.132(7) 0.084(5) 0.003(4) 0.084(5) 0.057(6)
C26 0.101(4) 0.092(4) 0.099(5) -0.049(4) 0.021(4) 0.025(4)
C27 0.109(4) 0.052(3) 0.116(5) -0.002(3) 0.064(4) 0.020(3)
C28 0.0376(18) 0.051(2) 0.0333(17) -0.0024(15) 0.0142(14) -0.0088(16)
C29 0.075(3) 0.071(3) 0.054(2) -0.019(2) 0.041(2) -0.027(2)
C30 0.095(4) 0.086(4) 0.068(3) -0.024(3) 0.042(3) -0.051(3)
C31 0.073(3) 0.080(3) 0.060(3) 0.000(2) 0.036(2) -0.031(3)
C32 0.059(2) 0.085(3) 0.043(2) -0.001(2) 0.0288(18) -0.016(2)
C33 0.057(2) 0.065(3) 0.041(2) -0.0114(18) 0.0228(17) -0.019(2)
C34 0.0441(19) 0.054(2) 0.0286(17) -0.0070(15) 0.0158(14) -0.0051(17)
C35 0.050(2) 0.076(3) 0.045(2) 0.004(2) 0.0190(17) -0.004(2)
C36 0.068(3) 0.091(4) 0.045(2) 0.017(2) 0.018(2) 0.008(3)
C37 0.048(2) 0.111(4) 0.039(2) -0.005(2) 0.0111(17) 0.002(2)
C38 0.048(2) 0.104(4) 0.043(2) -0.016(2) 0.0162(18) -0.018(2)
C39 0.052(2) 0.075(3) 0.035(2) -0.0043(18) 0.0137(17) -0.020(2)
C40 0.051(2) 0.050(2) 0.0400(19) -0.0013(16) 0.0250(16) -0.0079(18)
C41 0.064(3) 0.059(3) 0.057(2) -0.013(2) 0.026(2) -0.014(2)
C42 0.094(4) 0.061(3) 0.079(3) -0.024(2) 0.046(3) -0.022(3)
C43 0.108(4) 0.049(3) 0.097(4) 0.000(3) 0.066(3) 0.002(3)
C44 0.078(3) 0.075(3) 0.082(3) 0.003(3) 0.039(3) 0.011(3)
C45 0.062(3) 0.061(3) 0.062(3) -0.003(2) 0.028(2) 0.000(2)

loop_
_atom_type_symbol
_atom_type_description
_atom_type_scat_dispersion_real
_atom_type_scat_dispersion_imag
_atom_type_scat_source
C C 0.0033 0.0016 'International Tables Vol C Tables 4.2.6.8 and 6.1.1.4'
H H 0.0000 0.0000 'International Tables Vol C Tables 4.2.6.8 and 6.1.1.4'
O O 0.0106 0.0060 'International Tables Vol C Tables 4.2.6.8 and 6.1.1.4'
P P 0.1023 0.0942 'International Tables Vol C Tables 4.2.6.8 and 6.1.1.4'
Fe Fe 0.3463 0.8444 'International Tables Vol C Tables 4.2.6.8 and 6.1.1.4'

loop_
_geom_angle_atom_site_label_1
_geom_angle_atom_site_label_2
_geom_angle_atom_site_label_3
_geom_angle
C1 Fe1 C2 100.36(19)
C1 Fe1 C6 92.07(17)
C2 Fe1 C6 144.87(15)
C1 Fe1 C5 127.64(18)
C2 Fe1 C5 130.61(16)
C6 Fe1 C5 40.29(14)
C1 Fe1 C7 90.67(15)
C2 Fe1 C7 106.58(15)
C6 Fe1 C7 40.01(13)
C5 Fe1 C7 66.69(13)
C1 Fe1 C4 154.95(15)
C2 Fe1 C4 92.53(15)
C6 Fe1 C4 65.86(13)
C5 Fe1 C4 38.88(12)
C7 Fe1 C4 64.95(13)
C1 Fe1 P1 88.25(12)
C2 Fe1 P1 97.66(12)
C6 Fe1 P1 115.58(10)
C5 Fe1 P1 94.97(9)
C7 Fe1 P1 155.52(10)
C4 Fe1 P1 111.37(9)
C1 Fe1 C3 123.13(14)
C2 Fe1 C3 82.17(14)
C6 Fe1 C3 63.71(12)
C5 Fe1 C3 63.50(12)
C7 Fe1 C3 37.33(12)
C4 Fe1 C3 37.41(12)
P1 Fe1 C3 148.29(9)
C17 Fe2 C13 40.3(2)
C17 Fe2 C12 109.0(2)
C13 Fe2 C12 114.9(2)
C17 Fe2 C8 131.34(19)
C13 Fe2 C8 107.74(19)
C12 Fe2 C8 41.06(15)
C17 Fe2 C9 170.7(2)
C13 Fe2 C9 131.72(19)
C12 Fe2 C9 68.41(17)
C8 Fe2 C9 40.92(14)
C17 Fe2 C14 68.1(2)
C13 Fe2 C14 41.3(2)
C12 Fe2 C14 147.5(2)
C8 Fe2 C14 115.2(2)
C9 Fe2 C14 108.99(19)
C17 Fe2 C11 116.1(2)
C13 Fe2 C11 146.8(2)
C12 Fe2 C11 40.33(19)
C8 Fe2 C11 68.63(17)
C9 Fe2 C11 68.1(2)
C14 Fe2 C11 171.1(3)
C17 Fe2 C10 147.9(2)
C13 Fe2 C10 171.5(2)
C12 Fe2 C10 67.2(2)
C8 Fe2 C10 68.06(16)
C9 Fe2 C10 40.40(17)
C14 Fe2 C10 132.8(3)
C11 Fe2 C10 39.7(2)
C17 Fe2 C15 67.1(2)
C13 Fe2 C15 67.9(2)
C12 Fe2 C15 170.9(2)
C8 Fe2 C15 147.65(19)
C9 Fe2 C15 116.79(18)
C14 Fe2 C15 40.0(2)
C11 Fe2 C15 132.9(2)
C10 Fe2 C15 111.3(2)
C17 Fe2 C16 40.33(19)
C13 Fe2 C16 68.0(2)
C12 Fe2 C16 132.32(19)
C8 Fe2 C16 170.86(18)
C9 Fe2 C16 147.83(19)
C14 Fe2 C16 67.5(2)
C11 Fe2 C16 110.2(2)
C10 Fe2 C16 117.2(2)
C15 Fe2 C16 39.51(19)
C25 Fe3 C27 68.5(3)
C25 Fe3 C26 40.2(3)
C27 Fe3 C26 40.7(2)
C25 Fe3 C24 40.0(3)
C27 Fe3 C24 67.4(3)
C26 Fe3 C24 66.8(3)
C25 Fe3 C22 121.5(3)
C27 Fe3 C22 123.2(2)
C26 Fe3 C22 107.4(2)
C24 Fe3 C22 157.8(3)
C25 Fe3 C21 105.1(2)
C27 Fe3 C21 157.5(2)
C26 Fe3 C21 120.7(2)
C24 Fe3 C21 122.4(2)
C22 Fe3 C21 40.43(14)
C25 Fe3 C23 67.9(3)
C27 Fe3 C23 40.4(2)
C26 Fe3 C23 67.6(2)
C24 Fe3 C23 39.9(2)
C22 Fe3 C23 160.1(2)
C21 Fe3 C23 159.1(2)
C25 Fe3 C18 159.0(3)
C27 Fe3 C18 109.10(19)
C26 Fe3 C18 124.4(3)
C24 Fe3 C18 160.0(3)
C22 Fe3 C18 41.00(14)
C21 Fe3 C18 68.76(15)
C23 Fe3 C18 124.7(2)
C25 Fe3 C19 157.3(3)
C27 Fe3 C19 125.7(2)
C26 Fe3 C19 161.8(3)
C24 Fe3 C19 123.9(3)
C22 Fe3 C19 68.32(15)
C21 Fe3 C19 68.31(16)
C23 Fe3 C19 110.1(2)
C18 Fe3 C19 40.81(14)
C25 Fe3 C20 120.7(3)
C27 Fe3 C20 161.3(2)
C26 Fe3 C20 156.1(3)
C24 Fe3 C20 108.2(3)
C22 Fe3 C20 67.98(16)
C21 Fe3 C20 40.55(15)
C23 Fe3 C20 124.6(2)
C18 Fe3 C20 68.46(15)
C19 Fe3 C20 40.40(15)
C40 P1 C28 100.51(16)
C40 P1 C34 104.98(17)
C28 P1 C34 104.82(16)
C40 P1 Fe1 112.24(11)
C28 P1 Fe1 120.11(11)
C34 P1 Fe1 112.55(11)
O1 C1 Fe1 176.3(4)
O2 C2 Fe1 175.9(4)
O3 C3 C7 128.4(3)
O3 C3 C4 127.6(3)
C7 C3 C4 104.0(3)
O3 C3 Fe1 135.1(3)
C7 C3 Fe1 61.90(17)
C4 C3 Fe1 63.97(17)
C5 C4 C8 125.3(3)
C5 C4 C3 109.0(3)
C8 C4 C3 123.7(3)
C5 C4 Fe1 66.17(19)
C8 C4 Fe1 133.9(2)
C3 C4 Fe1 78.6(2)
C6 C5 C4 108.5(3)
C6 C5 Fe1 68.9(2)
C4 C5 Fe1 74.9(2)
C5 C6 C7 108.4(3)
C5 C6 Fe1 70.80(19)
C7 C6 Fe1 73.22(19)
C6 C7 C18 125.4(3)
C6 C7 C3 108.8(3)
C18 C7 C3 124.8(3)
C6 C7 Fe1 66.77(17)
C18 C7 Fe1 127.4(3)
C3 C7 Fe1 80.76(19)
C9 C8 C12 106.9(4)
C9 C8 C4 126.8(3)
C12 C8 C4 126.3(3)
C9 C8 Fe2 69.7(2)
C12 C8 Fe2 69.4(2)
C4 C8 Fe2 123.1(2)
C10 C9 C8 107.3(4)
C10 C9 Fe2 70.0(3)
C8 C9 Fe2 69.4(2)
C10 C9 H9 126.3
C8 C9 H9 126.3
Fe2 C9 H9 125.8
C11 C10 C9 109.5(4)
C11 C10 Fe2 70.1(3)
C9 C10 Fe2 69.6(2)
C11 C10 H10 125.2
C9 C10 H10 125.2
Fe2 C10 H10 126.7
C10 C11 C12 107.8(4)
C10 C11 Fe2 70.2(3)
C12 C11 Fe2 69.5(2)
C10 C11 H11 126.1
C12 C11 H11 126.1
Fe2 C11 H11 125.8
C11 C12 C8 108.5(4)
C11 C12 Fe2 70.2(3)
C8 C12 Fe2 69.5(2)
C11 C12 H12 125.7
C8 C12 H12 125.7
Fe2 C12 H12 126.1
C17 C13 C14 106.8(5)
C17 C13 Fe2 69.7(3)
C14 C13 Fe2 69.7(3)
C17 C13 H13 126.6
C14 C13 H13 126.6
Fe2 C13 H13 125.6
C15 C14 C13 107.2(5)
C15 C14 Fe2 70.4(3)
C13 C14 Fe2 69.0(3)
C15 C14 H14 126.4
C13 C14 H14 126.4
Fe2 C14 H14 125.8
C16 C15 C14 109.4(5)
C16 C15 Fe2 70.3(3)
C14 C15 Fe2 69.7(3)
C16 C15 H15 125.3
C14 C15 H15 125.3
Fe2 C15 H15 126.3
C15 C16 C17 107.7(5)
C15 C16 Fe2 70.2(3)
C17 C16 Fe2 68.9(3)
C15 C16 H16 126.2
C17 C16 H16 126.2
Fe2 C16 H16 126.2
C13 C17 C16 108.9(5)
C13 C17 Fe2 70.0(3)
C16 C17 Fe2 70.7(3)
C13 C17 H17 125.5
C16 C17 H17 125.5
Fe2 C17 H17 125.3
C19 C18 C22 106.8(3)
C19 C18 C7 127.2(3)
C22 C18 C7 126.0(3)
C19 C18 Fe3 69.68(19)
C22 C18 Fe3 69.15(19)
C7 C18 Fe3 125.5(3)
C20 C19 C18 108.3(3)
C20 C19 Fe3 69.8(2)
C18 C19 Fe3 69.5(2)
C20 C19 H19 125.9
C18 C19 H19 125.9
Fe3 C19 H19 126.4
C19 C20 C21 108.3(4)
C19 C20 Fe3 69.8(2)
C21 C20 Fe3 69.4(2)
C19 C20 H20 125.8
C21 C20 H20 125.8
Fe3 C20 H20 126.5
C22 C21 C20 107.9(3)
C22 C21 Fe3 69.6(2)
C20 C21 Fe3 70.0(2)
C22 C21 H21 126.1
C20 C21 H21 126.1
Fe3 C21 H21 125.8
C21 C22 C18 108.8(3)
C21 C22 Fe3 69.9(2)
C18 C22 Fe3 69.9(2)
C21 C22 H22 125.6
C18 C22 H22 125.6
Fe3 C22 H22 126.2
C24 C23 C27 107.4(6)
C24 C23 Fe3 69.7(3)
C27 C23 Fe3 69.2(3)
C24 C23 H23 126.3
C27 C23 H23 126.3
Fe3 C23 H23 126.4
C25 C24 C23 109.6(7)
C25 C24 Fe3 69.3(3)
C23 C24 Fe3 70.4(3)
C25 C24 H24 125.2
C23 C24 H24 125.2
Fe3 C24 H24 126.7
C24 C25 C26 107.2(7)
C24 C25 Fe3 70.7(3)
C26 C25 Fe3 70.3(3)
C24 C25 H25 126.4
C26 C25 H25 126.4
Fe3 C25 H25 124.2
C25 C26 C27 108.7(6)
C25 C26 Fe3 69.4(3)
C27 C26 Fe3 69.6(3)
C25 C26 H26 125.6
C27 C26 H26 125.6
Fe3 C26 H26 126.9
C23 C27 C26 107.0(5)
C23 C27 Fe3 70.4(3)
C26 C27 Fe3 69.6(3)
C23 C27 H27 126.5
C26 C27 H27 126.5
Fe3 C27 H27 125.1
C29 C28 C33 118.6(3)
C29 C28 P1 119.3(2)
C33 C28 P1 122.1(3)
C28 C29 C30 120.7(3)
C28 C29 H29 119.7
C30 C29 H29 119.7
C31 C30 C29 119.8(4)
C31 C30 H30 120.1
C29 C30 H30 120.1
C32 C31 C30 119.9(4)
C32 C31 H31 120.0
C30 C31 H31 120.0
C31 C32 C33 120.7(4)
C31 C32 H32 119.6
C33 C32 H32 119.6
C32 C33 C28 120.2(4)
C32 C33 H33 119.9
C28 C33 H33 119.9
C35 C34 C39 118.2(3)
C35 C34 P1 123.0(3)
C39 C34 P1 118.7(3)
C34 C35 C36 120.3(4)
C34 C35 H35 119.9
C36 C35 H35 119.9
C37 C36 C35 120.5(4)
C37 C36 H36 119.8
C35 C36 H36 119.8
C38 C37 C36 119.7(4)
C38 C37 H37 120.2
C36 C37 H37 120.2
C37 C38 C39 120.8(4)
C37 C38 H38 119.6
C39 C38 H38 119.6
C38 C39 C34 120.6(4)
C38 C39 H39 119.7
C34 C39 H39 119.7
C41 C40 C45 117.7(4)
C41 C40 P1 124.8(3)
C45 C40 P1 117.4(3)
C40 C41 C42 121.0(4)
C40 C41 H41 119.5
C42 C41 H41 119.5
C43 C42 C41 120.4(5)
C43 C42 H42 119.8
C41 C42 H42 119.8
C42 C43 C44 120.1(5)
C42 C43 H43 119.9
C44 C43 H43 119.9
C43 C44 C45 120.2(5)
C43 C44 H44 119.9
C45 C44 H44 119.9
C44 C45 C40 120.6(4)
C44 C45 H45 119.7
C40 C45 H45 119.7

loop_
_geom_bond_atom_site_label_1
_geom_bond_atom_site_label_2
_geom_bond_distance
Fe1 C1 1.754(4)
Fe1 C2 1.772(4)
Fe1 C6 2.055(3)
Fe1 C5 2.080(4)
Fe1 C7 2.141(3)
Fe1 C4 2.196(3)
Fe1 P1 2.2439(9)
Fe1 C3 2.396(3)
Fe2 C17 2.027(4)
Fe2 C13 2.031(4)
Fe2 C12 2.033(4)
Fe2 C8 2.034(4)
Fe2 C9 2.039(4)
Fe2 C14 2.040(5)
Fe2 C11 2.043(4)
Fe2 C10 2.045(4)
Fe2 C15 2.049(5)
Fe2 C16 2.050(4)
Fe3 C25 2.011(5)
Fe3 C27 2.022(5)
Fe3 C26 2.022(5)
Fe3 C24 2.028(5)
Fe3 C22 2.032(4)
Fe3 C21 2.035(4)
Fe3 C23 2.038(5)
Fe3 C18 2.041(3)
Fe3 C19 2.043(4)
Fe3 C20 2.043(4)
P1 C40 1.822(4)
P1 C28 1.824(3)
P1 C34 1.828(3)
O1 C1 1.153(5)
O2 C2 1.146(5)
O3 C3 1.236(4)
C3 C7 1.472(5)
C3 C4 1.485(4)
C4 C5 1.427(5)
C4 C8 1.455(5)
C5 C6 1.425(5)
C6 C7 1.438(5)
C7 C18 1.460(5)
C8 C9 1.424(5)
C8 C12 1.426(5)
C9 C10 1.410(6)
C9 H9 0.9300
C10 C11 1.389(7)
C10 H10 0.9300
C11 C12 1.405(7)
C11 H11 0.9300
C12 H12 0.9300
C13 C17 1.399(7)
C13 C14 1.436(8)
C13 H13 0.9300
C14 C15 1.398(8)
C14 H14 0.9300
C15 C16 1.386(7)
C15 H15 0.9300
C16 C17 1.405(7)
C16 H16 0.9300
C17 H17 0.9300
C18 C19 1.424(5)
C18 C22 1.426(5)
C19 C20 1.411(5)
C19 H19 0.9300
C20 C21 1.413(5)
C20 H20 0.9300
C21 C22 1.405(5)
C21 H21 0.9300
C22 H22 0.9300
C23 C24 1.386(8)
C23 C27 1.401(7)
C23 H23 0.9300
C24 C25 1.383(10)
C24 H24 0.9300
C25 C26 1.386(9)
C25 H25 0.9300
C26 C27 1.407(8)
C26 H26 0.9300
C27 H27 0.9300
C28 C29 1.367(5)
C28 C33 1.394(5)
C29 C30 1.385(5)
C29 H29 0.9300
C30 C31 1.374(6)
C30 H30 0.9300
C31 C32 1.355(6)
C31 H31 0.9300
C32 C33 1.372(5)
C32 H32 0.9300
C33 H33 0.9300
C34 C35 1.382(5)
C34 C39 1.398(5)
C35 C36 1.390(5)
C35 H35 0.9300
C36 C37 1.373(6)
C36 H36 0.9300
C37 C38 1.358(6)
C37 H37 0.9300
C38 C39 1.375(6)
C38 H38 0.9300
C39 H39 0.9300
C40 C41 1.380(5)
C40 C45 1.393(5)
C41 C42 1.393(6)
C41 H41 0.9300
C42 C43 1.351(7)
C42 H42 0.9300
C43 C44 1.367(7)
C43 H43 0.9300
C44 C45 1.391(6)
C44 H44 0.9300
C45 H45 0.9300

loop_
_geom_torsion_atom_site_label_1
_geom_torsion_atom_site_label_2
_geom_torsion_atom_site_label_3
_geom_torsion_atom_site_label_4
_geom_torsion
C1 Fe1 P1 C40 30.20(19)
C2 Fe1 P1 C40 -70.02(18)
C6 Fe1 P1 C40 121.65(17)
C5 Fe1 P1 C40 157.83(16)
C7 Fe1 P1 C40 118.0(3)
C4 Fe1 P1 C40 -165.79(15)
C3 Fe1 P1 C40 -157.5(2)
C1 Fe1 P1 C28 147.9(2)
C2 Fe1 P1 C28 47.69(19)
C6 Fe1 P1 C28 -120.64(18)
C5 Fe1 P1 C28 -84.46(17)
C7 Fe1 P1 C28 -124.3(3)
C4 Fe1 P1 C28 -48.08(17)
C3 Fe1 P1 C28 -39.8(2)
C1 Fe1 P1 C34 -88.0(2)
C2 Fe1 P1 C34 171.80(18)
C6 Fe1 P1 C34 3.48(18)
C5 Fe1 P1 C34 39.66(17)
C7 Fe1 P1 C34 -0.2(3)
C4 Fe1 P1 C34 76.04(16)
C3 Fe1 P1 C34 84.3(2)
C2 Fe1 C1 O1 -145(6)
C6 Fe1 C1 O1 2(6)
C5 Fe1 C1 O1 23(6)
C7 Fe1 C1 O1 -38(6)
C4 Fe1 C1 O1 -25(6)
P1 Fe1 C1 O1 117(6)
C3 Fe1 C1 O1 -58(6)
C1 Fe1 C2 O2 133(5)
C6 Fe1 C2 O2 24(6)
C5 Fe1 C2 O2 -34(6)
C7 Fe1 C2 O2 39(6)
C4 Fe1 C2 O2 -26(6)
P1 Fe1 C2 O2 -138(5)
C3 Fe1 C2 O2 10(5)
C1 Fe1 C3 O3 -83.8(4)
C2 Fe1 C3 O3 13.5(4)
C6 Fe1 C3 O3 -157.9(4)
C5 Fe1 C3 O3 156.9(4)
C7 Fe1 C3 O3 -117.5(4)
C4 Fe1 C3 O3 118.1(4)
P1 Fe1 C3 O3 105.4(4)
C1 Fe1 C3 C7 33.6(3)
C2 Fe1 C3 C7 130.9(2)
C6 Fe1 C3 C7 -40.5(2)
C5 Fe1 C3 C7 -85.7(2)
C4 Fe1 C3 C7 -124.4(3)
P1 Fe1 C3 C7 -137.15(19)
C1 Fe1 C3 C4 158.0(2)
C2 Fe1 C3 C4 -104.7(2)
C6 Fe1 C3 C4 84.0(2)
C5 Fe1 C3 C4 38.74(19)
C7 Fe1 C3 C4 124.4(3)
P1 Fe1 C3 C4 -12.7(3)
O3 C3 C4 C5 172.0(3)
C7 C3 C4 C5 -11.1(4)
Fe1 C3 C4 C5 -59.7(2)
O3 C3 C4 C8 7.4(5)
C7 C3 C4 C8 -175.8(3)
Fe1 C3 C4 C8 135.7(3)
O3 C3 C4 Fe1 -128.3(4)
C7 C3 C4 Fe1 48.6(2)
C1 Fe1 C4 C5 69.1(4)
C2 Fe1 C4 C5 -169.5(2)
C6 Fe1 C4 C5 39.1(2)
C7 Fe1 C4 C5 83.3(2)
P1 Fe1 C4 C5 -70.31(19)
C3 Fe1 C4 C5 116.8(3)
C1 Fe1 C4 C8 -174.0(4)
C2 Fe1 C4 C8 -52.6(3)
C6 Fe1 C4 C8 156.0(4)
C5 Fe1 C4 C8 116.9(4)
C7 Fe1 C4 C8 -159.8(4)
P1 Fe1 C4 C8 46.6(3)
C3 Fe1 C4 C8 -126.3(4)
C1 Fe1 C4 C3 -47.7(4)
C2 Fe1 C4 C3 73.6(2)
C6 Fe1 C4 C3 -77.7(2)
C5 Fe1 C4 C3 -116.8(3)
C7 Fe1 C4 C3 -33.52(18)
P1 Fe1 C4 C3 172.85(16)
C8 C4 C5 C6 170.9(3)
C3 C4 C5 C6 6.5(4)
Fe1 C4 C5 C6 -61.1(2)
C8 C4 C5 Fe1 -128.0(3)
C3 C4 C5 Fe1 67.7(2)
C1 Fe1 C5 C6 -33.0(3)
C2 Fe1 C5 C6 130.9(2)
C7 Fe1 C5 C6 38.61(19)
C4 Fe1 C5 C6 117.1(3)
P1 Fe1 C5 C6 -124.58(18)
C3 Fe1 C5 C6 79.8(2)
C1 Fe1 C5 C4 -150.0(2)
C2 Fe1 C5 C4 13.8(3)
C6 Fe1 C5 C4 -117.1(3)
C7 Fe1 C5 C4 -78.5(2)
P1 Fe1 C5 C4 118.34(17)
C3 Fe1 C5 C4 -37.28(18)
C4 C5 C6 C7 1.0(4)
Fe1 C5 C6 C7 -64.0(2)
C4 C5 C6 Fe1 65.0(2)
C1 Fe1 C6 C5 154.5(2)
C2 Fe1 C6 C5 -94.2(3)
C7 Fe1 C6 C5 -117.0(3)
C4 Fe1 C6 C5 -37.76(18)
P1 Fe1 C6 C5 65.4(2)
C3 Fe1 C6 C5 -79.2(2)
C1 Fe1 C6 C7 -88.6(2)
C2 Fe1 C6 C7 22.8(4)
C5 Fe1 C6 C7 117.0(3)
C4 Fe1 C6 C7 79.2(2)
P1 Fe1 C6 C7 -177.63(18)
C3 Fe1 C6 C7 37.7(2)
C5 C6 C7 C18 -177.2(3)
Fe1 C6 C7 C18 120.3(3)
C5 C6 C7 C3 -8.2(4)
Fe1 C6 C7 C3 -70.7(2)
C5 C6 C7 Fe1 62.5(2)
O3 C3 C7 C6 -171.5(3)
C4 C3 C7 C6 11.6(3)
Fe1 C3 C7 C6 61.5(2)
O3 C3 C7 C18 -2.4(6)
C4 C3 C7 C18 -179.3(3)
Fe1 C3 C7 C18 -129.5(4)
O3 C3 C7 Fe1 127.0(4)
C4 C3 C7 Fe1 -49.8(2)
C1 Fe1 C7 C6 92.4(2)
C2 Fe1 C7 C6 -166.6(2)
C5 Fe1 C7 C6 -38.9(2)
C4 Fe1 C7 C6 -81.6(2)
P1 Fe1 C7 C6 5.2(4)
C3 Fe1 C7 C6 -115.2(3)
C1 Fe1 C7 C18 -25.3(3)
C2 Fe1 C7 C18 75.7(3)
C6 Fe1 C7 C18 -117.7(4)
C5 Fe1 C7 C18 -156.6(3)
C4 Fe1 C7 C18 160.7(3)
P1 Fe1 C7 C18 -112.5(3)
C3 Fe1 C7 C18 127.1(4)
C1 Fe1 C7 C3 -152.4(2)
C2 Fe1 C7 C3 -51.3(2)
C6 Fe1 C7 C3 115.2(3)
C5 Fe1 C7 C3 76.3(2)
C4 Fe1 C7 C3 33.59(19)
P1 Fe1 C7 C3 120.4(2)
C5 C4 C8 C9 170.1(3)
C3 C4 C8 C9 -27.7(5)
Fe1 C4 C8 C9 80.4(4)
C5 C4 C8 C12 -14.0(5)
C3 C4 C8 C12 148.2(3)
Fe1 C4 C8 C12 -103.7(4)
C5 C4 C8 Fe2 -101.6(3)
C3 C4 C8 Fe2 60.6(4)
Fe1 C4 C8 Fe2 168.75(17)
C17 Fe2 C8 C9 172.6(3)
C13 Fe2 C8 C9 134.2(3)
C12 Fe2 C8 C9 -118.0(3)
C14 Fe2 C8 C9 90.4(3)
C11 Fe2 C8 C9 -80.8(3)
C10 Fe2 C8 C9 -37.9(3)
C15 Fe2 C8 C9 57.6(5)
C16 Fe2 C8 C9 -165.0(11)
C17 Fe2 C8 C12 -69.5(3)
C13 Fe2 C8 C12 -107.8(3)
C9 Fe2 C8 C12 118.0(3)
C14 Fe2 C8 C12 -151.6(3)
C11 Fe2 C8 C12 37.1(3)
C10 Fe2 C8 C12 80.0(3)
C15 Fe2 C8 C12 175.6(4)
C16 Fe2 C8 C12 -47.0(12)
C17 Fe2 C8 C4 51.2(4)
C13 Fe2 C8 C4 12.8(3)
C12 Fe2 C8 C4 120.6(4)
C9 Fe2 C8 C4 -121.4(4)
C14 Fe2 C8 C4 -31.0(4)
C11 Fe2 C8 C4 157.8(4)
C10 Fe2 C8 C4 -159.4(4)
C15 Fe2 C8 C4 -63.8(5)
C16 Fe2 C8 C4 73.6(12)
C12 C8 C9 C10 0.3(4)
C4 C8 C9 C10 176.8(3)
Fe2 C8 C9 C10 60.0(3)
C12 C8 C9 Fe2 -59.8(3)
C4 C8 C9 Fe2 116.8(3)
C17 Fe2 C9 C10 -155.2(11)
C13 Fe2 C9 C10 175.5(3)
C12 Fe2 C9 C10 -79.8(3)
C8 Fe2 C9 C10 -118.4(4)
C14 Fe2 C9 C10 134.8(3)
C11 Fe2 C9 C10 -36.2(3)
C15 Fe2 C9 C10 92.0(4)
C16 Fe2 C9 C10 57.2(5)
C17 Fe2 C9 C8 -36.8(12)
C13 Fe2 C9 C8 -66.1(3)
C12 Fe2 C9 C8 38.6(2)
C14 Fe2 C9 C8 -106.8(3)
C11 Fe2 C9 C8 82.2(3)
C10 Fe2 C9 C8 118.4(4)
C15 Fe2 C9 C8 -149.6(3)
C16 Fe2 C9 C8 175.6(3)
C8 C9 C10 C11 -0.8(5)
Fe2 C9 C10 C11 58.8(3)
C8 C9 C10 Fe2 -59.6(2)
C17 Fe2 C10 C11 51.7(5)
C13 Fe2 C10 C11 -144.2(15)
C12 Fe2 C10 C11 -38.0(3)
C8 Fe2 C10 C11 -82.5(3)
C9 Fe2 C10 C11 -121.0(4)
C14 Fe2 C10 C11 172.9(3)
C15 Fe2 C10 C11 132.3(3)
C16 Fe2 C10 C11 89.3(3)
C17 Fe2 C10 C9 172.6(3)
C13 Fe2 C10 C9 -23.2(16)
C12 Fe2 C10 C9 83.0(3)
C8 Fe2 C10 C9 38.4(2)
C14 Fe2 C10 C9 -66.2(4)
C11 Fe2 C10 C9 121.0(4)
C15 Fe2 C10 C9 -106.7(3)
C16 Fe2 C10 C9 -149.8(3)
C9 C10 C11 C12 1.1(5)
Fe2 C10 C11 C12 59.5(3)
C9 C10 C11 Fe2 -58.5(3)
C17 Fe2 C11 C10 -152.3(3)
C13 Fe2 C11 C10 170.9(4)
C12 Fe2 C11 C10 118.8(4)
C8 Fe2 C11 C10 81.0(3)
C9 Fe2 C11 C10 36.8(3)
C14 Fe2 C11 C10 -35.9(15)
C15 Fe2 C11 C10 -70.0(4)
C16 Fe2 C11 C10 -108.7(3)
C17 Fe2 C11 C12 88.9(3)
C13 Fe2 C11 C12 52.2(5)
C8 Fe2 C11 C12 -37.8(3)
C9 Fe2 C11 C12 -82.0(3)
C14 Fe2 C11 C12 -154.7(13)
C10 Fe2 C11 C12 -118.8(4)
C15 Fe2 C11 C12 171.2(3)
C16 Fe2 C11 C12 132.5(3)
C10 C11 C12 C8 -0.9(5)
Fe2 C11 C12 C8 59.1(3)
C10 C11 C12 Fe2 -60.0(3)
C9 C8 C12 C11 0.4(4)
C4 C8 C12 C11 -176.2(3)
Fe2 C8 C12 C11 -59.6(3)
C9 C8 C12 Fe2 60.0(2)
C4 C8 C12 Fe2 -116.6(3)
C17 Fe2 C12 C11 -108.4(3)
C13 Fe2 C12 C11 -151.6(3)
C8 Fe2 C12 C11 119.7(4)
C9 Fe2 C12 C11 81.2(3)
C14 Fe2 C12 C11 172.9(4)
C10 Fe2 C12 C11 37.4(3)
C15 Fe2 C12 C11 -45.3(14)
C16 Fe2 C12 C11 -69.4(4)
C17 Fe2 C12 C8 132.0(3)
C13 Fe2 C12 C8 88.8(3)
C9 Fe2 C12 C8 -38.5(2)
C14 Fe2 C12 C8 53.2(5)
C11 Fe2 C12 C8 -119.7(4)
C10 Fe2 C12 C8 -82.3(3)
C15 Fe2 C12 C8 -164.9(13)
C16 Fe2 C12 C8 171.0(3)
C12 Fe2 C13 C17 90.4(3)
C8 Fe2 C13 C17 134.0(3)
C9 Fe2 C13 C17 173.0(3)
C14 Fe2 C13 C17 -117.8(5)
C11 Fe2 C13 C17 56.1(5)
C10 Fe2 C13 C17 -167.0(14)
C15 Fe2 C13 C17 -80.2(3)
C16 Fe2 C13 C17 -37.4(3)
C17 Fe2 C13 C14 117.8(5)
C12 Fe2 C13 C14 -151.8(3)
C8 Fe2 C13 C14 -108.2(3)
C9 Fe2 C13 C14 -69.2(4)
C11 Fe2 C13 C14 173.9(4)
C10 Fe2 C13 C14 -49.2(16)
C15 Fe2 C13 C14 37.6(3)
C16 Fe2 C13 C14 80.4(3)
C17 C13 C14 C15 -0.3(5)
Fe2 C13 C14 C15 -60.3(3)
C17 C13 C14 Fe2 60.1(3)
C17 Fe2 C14 C15 80.1(3)
C13 Fe2 C14 C15 118.2(4)
C12 Fe2 C14 C15 171.3(3)
C8 Fe2 C14 C15 -153.2(3)
C9 Fe2 C14 C15 -109.3(3)
C11 Fe2 C14 C15 -39.8(15)
C10 Fe2 C14 C15 -70.5(4)
C16 Fe2 C14 C15 36.4(3)
C17 Fe2 C14 C13 -38.1(3)
C12 Fe2 C14 C13 53.0(5)
C8 Fe2 C14 C13 88.6(3)
C9 Fe2 C14 C13 132.4(3)
C11 Fe2 C14 C13 -158.0(13)
C10 Fe2 C14 C13 171.3(3)
C15 Fe2 C14 C13 -118.2(4)
C16 Fe2 C14 C13 -81.8(3)
C13 C14 C15 C16 0.2(5)
Fe2 C14 C15 C16 -59.2(3)
C13 C14 C15 Fe2 59.4(3)
C17 Fe2 C15 C16 37.9(3)
C13 Fe2 C15 C16 81.7(4)
C12 Fe2 C15 C16 -28.3(15)
C8 Fe2 C15 C16 170.3(3)
C9 Fe2 C15 C16 -151.4(3)
C14 Fe2 C15 C16 120.6(5)
C11 Fe2 C15 C16 -67.2(5)
C10 Fe2 C15 C16 -107.4(4)
C17 Fe2 C15 C14 -82.7(4)
C13 Fe2 C15 C14 -38.9(3)
C12 Fe2 C15 C14 -148.9(13)
C8 Fe2 C15 C14 49.7(5)
C9 Fe2 C15 C14 88.0(4)
C11 Fe2 C15 C14 172.2(3)
C10 Fe2 C15 C14 132.1(3)
C16 Fe2 C15 C14 -120.6(5)
C14 C15 C16 C17 -0.1(5)
Fe2 C15 C16 C17 -59.0(3)
C14 C15 C16 Fe2 58.8(3)
C17 Fe2 C16 C15 -119.0(5)
C13 Fe2 C16 C15 -81.6(4)
C12 Fe2 C16 C15 174.2(4)
C8 Fe2 C16 C15 -145.3(11)
C9 Fe2 C16 C15 53.3(5)
C14 Fe2 C16 C15 -36.8(4)
C11 Fe2 C16 C15 134.0(4)
C10 Fe2 C16 C15 91.1(4)
C13 Fe2 C16 C17 37.4(3)
C12 Fe2 C16 C17 -66.8(4)
C8 Fe2 C16 C17 -26.3(13)
C9 Fe2 C16 C17 172.3(3)
C14 Fe2 C16 C17 82.2(4)
C11 Fe2 C16 C17 -107.0(3)
C10 Fe2 C16 C17 -149.9(3)
C15 Fe2 C16 C17 119.0(5)
C14 C13 C17 C16 0.2(5)
Fe2 C13 C17 C16 60.3(3)
C14 C13 C17 Fe2 -60.1(3)
C15 C16 C17 C13 0.0(5)
Fe2 C16 C17 C13 -59.8(3)
C15 C16 C17 Fe2 59.8(3)
C12 Fe2 C17 C13 -106.4(3)
C8 Fe2 C17 C13 -65.9(4)
C9 Fe2 C17 C13 -34.3(13)
C14 Fe2 C17 C13 39.0(3)
C11 Fe2 C17 C13 -149.6(3)
C10 Fe2 C17 C13 176.4(4)
C15 Fe2 C17 C13 82.4(4)
C16 Fe2 C17 C13 119.5(5)
C13 Fe2 C17 C16 -119.5(5)
C12 Fe2 C17 C16 134.0(3)
C8 Fe2 C17 C16 174.6(3)
C9 Fe2 C17 C16 -153.9(10)
C14 Fe2 C17 C16 -80.5(4)
C11 Fe2 C17 C16 90.9(3)
C10 Fe2 C17 C16 56.9(5)
C15 Fe2 C17 C16 -37.2(3)
C6 C7 C18 C19 2.7(6)
C3 C7 C18 C19 -164.6(3)
Fe1 C7 C18 C19 88.9(4)
C6 C7 C18 C22 -178.2(3)
C3 C7 C18 C22 14.5(6)
Fe1 C7 C18 C22 -92.1(4)
C6 C7 C18 Fe3 93.1(4)
C3 C7 C18 Fe3 -74.2(4)
Fe1 C7 C18 Fe3 179.25(17)
C25 Fe3 C18 C19 -157.4(7)
C27 Fe3 C18 C19 122.9(3)
C26 Fe3 C18 C19 165.6(3)
C24 Fe3 C18 C19 46.7(7)
C22 Fe3 C18 C19 -118.1(3)
C21 Fe3 C18 C19 -81.0(2)
C23 Fe3 C18 C19 80.7(3)
C20 Fe3 C18 C19 -37.3(2)
C25 Fe3 C18 C22 -39.3(8)
C27 Fe3 C18 C22 -119.0(3)
C26 Fe3 C18 C22 -76.3(3)
C24 Fe3 C18 C22 164.8(7)
C21 Fe3 C18 C22 37.1(2)
C23 Fe3 C18 C22 -161.2(3)
C19 Fe3 C18 C22 118.1(3)
C20 Fe3 C18 C22 80.8(2)
C25 Fe3 C18 C7 80.7(8)
C27 Fe3 C18 C7 1.0(4)
C26 Fe3 C18 C7 43.7(4)
C24 Fe3 C18 C7 -75.2(8)
C22 Fe3 C18 C7 120.0(4)
C21 Fe3 C18 C7 157.1(4)
C23 Fe3 C18 C7 -41.2(4)
C19 Fe3 C18 C7 -121.9(4)
C20 Fe3 C18 C7 -159.2(4)
C22 C18 C19 C20 -0.2(4)
C7 C18 C19 C20 179.0(4)
Fe3 C18 C19 C20 59.2(3)
C22 C18 C19 Fe3 -59.5(2)
C7 C18 C19 Fe3 119.8(4)
C25 Fe3 C19 C20 39.5(7)
C27 Fe3 C19 C20 162.8(3)
C26 Fe3 C19 C20 -160.6(6)
C24 Fe3 C19 C20 77.9(4)
C22 Fe3 C19 C20 -81.1(2)
C21 Fe3 C19 C20 -37.4(2)
C23 Fe3 C19 C20 120.2(3)
C18 Fe3 C19 C20 -119.6(3)
C25 Fe3 C19 C18 159.1(7)
C27 Fe3 C19 C18 -77.6(3)
C26 Fe3 C19 C18 -41.0(7)
C24 Fe3 C19 C18 -162.5(3)
C22 Fe3 C19 C18 38.5(2)
C21 Fe3 C19 C18 82.2(2)
C23 Fe3 C19 C18 -120.2(3)
C20 Fe3 C19 C18 119.6(3)
C18 C19 C20 C21 -0.2(5)
Fe3 C19 C20 C21 58.9(3)
C18 C19 C20 Fe3 -59.1(3)
C25 Fe3 C20 C19 -163.4(4)
C27 Fe3 C20 C19 -48.4(7)
C26 Fe3 C20 C19 165.2(5)
C24 Fe3 C20 C19 -121.4(3)
C22 Fe3 C20 C19 82.0(2)
C21 Fe3 C20 C19 119.7(3)
C23 Fe3 C20 C19 -80.4(3)
C18 Fe3 C20 C19 37.7(2)
C25 Fe3 C20 C21 76.8(4)
C27 Fe3 C20 C21 -168.1(5)
C26 Fe3 C20 C21 45.4(6)
C24 Fe3 C20 C21 118.9(3)
C22 Fe3 C20 C21 -37.8(2)
C23 Fe3 C20 C21 159.9(3)
C18 Fe3 C20 C21 -82.1(2)
C19 Fe3 C20 C21 -119.7(3)
C19 C20 C21 C22 0.5(5)
Fe3 C20 C21 C22 59.6(3)
C19 C20 C21 Fe3 -59.1(3)
C25 Fe3 C21 C22 121.3(4)
C27 Fe3 C21 C22 51.2(6)
C26 Fe3 C21 C22 80.7(4)
C24 Fe3 C21 C22 161.1(4)
C23 Fe3 C21 C22 -171.3(5)
C18 Fe3 C21 C22 -37.6(2)
C19 Fe3 C21 C22 -81.6(2)
C20 Fe3 C21 C22 -118.9(3)
C25 Fe3 C21 C20 -119.8(4)
C27 Fe3 C21 C20 170.1(5)
C26 Fe3 C21 C20 -160.4(3)
C24 Fe3 C21 C20 -80.0(4)
C22 Fe3 C21 C20 118.9(3)
C23 Fe3 C21 C20 -52.5(6)
C18 Fe3 C21 C20 81.3(2)
C19 Fe3 C21 C20 37.3(2)
C20 C21 C22 C18 -0.6(4)
Fe3 C21 C22 C18 59.2(2)
C20 C21 C22 Fe3 -59.9(3)
C19 C18 C22 C21 0.5(4)
C7 C18 C22 C21 -178.7(3)
Fe3 C18 C22 C21 -59.3(3)
C19 C18 C22 Fe3 59.8(2)
C7 C18 C22 Fe3 -119.4(4)
C25 Fe3 C22 C21 -75.5(4)
C27 Fe3 C22 C21 -159.1(3)
C26 Fe3 C22 C21 -117.2(3)
C24 Fe3 C22 C21 -46.3(7)
C23 Fe3 C22 C21 170.9(6)
C18 Fe3 C22 C21 119.9(3)
C19 Fe3 C22 C21 81.6(2)
C20 Fe3 C22 C21 37.9(2)
C25 Fe3 C22 C18 164.6(4)
C27 Fe3 C22 C18 81.0(3)
C26 Fe3 C22 C18 122.9(3)
C24 Fe3 C22 C18 -166.3(7)
C21 Fe3 C22 C18 -119.9(3)
C23 Fe3 C22 C18 51.0(6)
C19 Fe3 C22 C18 -38.4(2)
C20 Fe3 C22 C18 -82.0(2)
C25 Fe3 C23 C24 36.5(5)
C27 Fe3 C23 C24 118.8(6)
C26 Fe3 C23 C24 80.1(5)
C22 Fe3 C23 C24 159.1(6)
C21 Fe3 C23 C24 -37.6(8)
C18 Fe3 C23 C24 -162.6(4)
C19 Fe3 C23 C24 -119.3(5)
C20 Fe3 C23 C24 -76.4(5)
C25 Fe3 C23 C27 -82.3(4)
C26 Fe3 C23 C27 -38.7(4)
C24 Fe3 C23 C27 -118.8(6)
C22 Fe3 C23 C27 40.2(7)
C21 Fe3 C23 C27 -156.4(5)
C18 Fe3 C23 C27 78.5(4)
C19 Fe3 C23 C27 121.9(3)
C20 Fe3 C23 C27 164.8(3)
C27 C23 C24 C25 0.8(7)
Fe3 C23 C24 C25 -58.4(4)
C27 C23 C24 Fe3 59.2(4)
C27 Fe3 C24 C25 83.0(5)
C26 Fe3 C24 C25 38.7(4)
C22 Fe3 C24 C25 -40.2(9)
C21 Fe3 C24 C25 -74.0(5)
C23 Fe3 C24 C25 121.0(7)
C18 Fe3 C24 C25 166.8(6)
C19 Fe3 C24 C25 -158.2(4)
C20 Fe3 C24 C25 -116.3(5)
C25 Fe3 C24 C23 -121.0(7)
C27 Fe3 C24 C23 -37.9(4)
C26 Fe3 C24 C23 -82.3(5)
C22 Fe3 C24 C23 -161.2(5)
C21 Fe3 C24 C23 165.0(4)
C18 Fe3 C24 C23 45.9(9)
C19 Fe3 C24 C23 80.8(5)
C20 Fe3 C24 C23 122.7(4)
C23 C24 C25 C26 -2.2(7)
Fe3 C24 C25 C26 -61.2(4)
C23 C24 C25 Fe3 59.0(4)
C27 Fe3 C25 C24 -80.0(5)
C26 Fe3 C25 C24 -117.2(6)
C22 Fe3 C25 C24 163.3(4)
C21 Fe3 C25 C24 122.8(4)
C23 Fe3 C25 C24 -36.4(4)
C18 Fe3 C25 C24 -167.4(5)
C19 Fe3 C25 C24 53.2(9)
C20 Fe3 C25 C24 81.8(5)
C27 Fe3 C25 C26 37.3(4)
C24 Fe3 C25 C26 117.2(6)
C22 Fe3 C25 C26 -79.4(5)
C21 Fe3 C25 C26 -120.0(4)
C23 Fe3 C25 C26 80.9(4)
C18 Fe3 C25 C26 -50.2(9)
C19 Fe3 C25 C26 170.4(5)
C20 Fe3 C25 C26 -160.9(4)
C24 C25 C26 C27 2.7(6)
Fe3 C25 C26 C27 -58.7(4)
C24 C25 C26 Fe3 61.4(4)
C27 Fe3 C26 C25 -120.3(6)
C24 Fe3 C26 C25 -38.5(4)
C22 Fe3 C26 C25 118.6(4)
C21 Fe3 C26 C25 76.5(5)
C23 Fe3 C26 C25 -81.9(5)
C18 Fe3 C26 C25 160.5(4)
C19 Fe3 C26 C25 -168.1(6)
C20 Fe3 C26 C25 43.9(8)
C25 Fe3 C26 C27 120.3(6)
C24 Fe3 C26 C27 81.8(4)
C22 Fe3 C26 C27 -121.1(3)
C21 Fe3 C26 C27 -163.2(3)
C23 Fe3 C26 C27 38.4(3)
C18 Fe3 C26 C27 -79.2(4)
C19 Fe3 C26 C27 -47.8(8)
C20 Fe3 C26 C27 164.2(4)
C24 C23 C27 C26 0.9(6)
Fe3 C23 C27 C26 60.3(3)
C24 C23 C27 Fe3 -59.5(4)
C25 C26 C27 C23 -2.2(6)
Fe3 C26 C27 C23 -60.8(3)
C25 C26 C27 Fe3 58.6(4)
C25 Fe3 C27 C23 80.8(4)
C26 Fe3 C27 C23 117.6(5)
C24 Fe3 C27 C23 37.5(4)
C22 Fe3 C27 C23 -164.7(3)
C21 Fe3 C27 C23 158.1(4)
C18 Fe3 C27 C23 -121.4(3)
C19 Fe3 C27 C23 -79.0(4)
C20 Fe3 C27 C23 -42.3(7)
C25 Fe3 C27 C26 -36.8(4)
C24 Fe3 C27 C26 -80.1(4)
C22 Fe3 C27 C26 77.7(4)
C21 Fe3 C27 C26 40.5(7)
C23 Fe3 C27 C26 -117.6(5)
C18 Fe3 C27 C26 121.0(4)
C19 Fe3 C27 C26 163.5(4)
C20 Fe3 C27 C26 -159.9(6)
C40 P1 C28 C29 142.2(3)
C34 P1 C28 C29 -109.1(3)
Fe1 P1 C28 C29 18.7(4)
C40 P1 C28 C33 -37.4(3)
C34 P1 C28 C33 71.4(3)
Fe1 P1 C28 C33 -160.9(3)
C33 C28 C29 C30 -1.0(7)
P1 C28 C29 C30 179.5(4)
C28 C29 C30 C31 0.8(8)
C29 C30 C31 C32 -0.5(8)
C30 C31 C32 C33 0.3(7)
C31 C32 C33 C28 -0.4(7)
C29 C28 C33 C32 0.8(6)
P1 C28 C33 C32 -179.7(3)
C40 P1 C34 C35 110.2(3)
C28 P1 C34 C35 4.8(4)
Fe1 P1 C34 C35 -127.4(3)
C40 P1 C34 C39 -74.2(3)
C28 P1 C34 C39 -179.6(3)
Fe1 P1 C34 C39 48.2(3)
C39 C34 C35 C36 -0.3(6)
P1 C34 C35 C36 175.3(3)
C34 C35 C36 C37 0.2(7)
C35 C36 C37 C38 0.3(7)
C36 C37 C38 C39 -0.7(7)
C37 C38 C39 C34 0.6(6)
C35 C34 C39 C38 -0.1(6)
P1 C34 C39 C38 -175.9(3)
C28 P1 C40 C41 120.0(3)
C34 P1 C40 C41 11.4(3)
Fe1 P1 C40 C41 -111.2(3)
C28 P1 C40 C45 -62.0(3)
C34 P1 C40 C45 -170.6(3)
Fe1 P1 C40 C45 66.9(3)
C45 C40 C41 C42 -0.3(6)
P1 C40 C41 C42 177.7(3)
C40 C41 C42 C43 0.1(6)
C41 C42 C43 C44 0.3(7)
C42 C43 C44 C45 -0.3(7)
C43 C44 C45 C40 0.0(7)
C41 C40 C45 C44 0.3(6)
P1 C40 C45 C44 -177.9(3)
